data_4038362
loop_
_publ_author_name
'Liu, Zhengfen'
'Jiang, Yonggang'
'Liu, Chunxiang'
'Zhang, Linlin'
'Wang, Jing'
'Li, Tiantian'
'Zhang, Hongbin'
'Li, Minyan'
'Yang, Xiaodong'

_publ_section_title
;
 Metal-free Synthesis of Phenol-Aryl Selenides via Dehydrogenative C-Se
 Coupling of Aryl Selenoxides with Phenols.
;
_journal_name_full 'The Journal of organic chemistry'
_journal_paper_doi 10.1021/acs.joc.0c00792
_journal_year 2020
_chemical_formula_sum 'C30 H22 N2 O2 Se2'
_chemical_formula_weight 600.41
_space_group_crystal_system orthorhombic
_space_group_IT_number 45
_space_group_name_Hall 'I 2 -2c'
_space_group_name_H-M_alt 'I b a 2'
_atom_sites_solution_hydrogens geom
_audit_creation_method SHELXL-2014/7
_cell_angle_alpha 90
_cell_angle_beta 90
_cell_angle_gamma 90
_cell_formula_units_Z 8
_cell_length_a 16.643(3)
_cell_length_b 21.249(4)
_cell_length_c 14.381(3)
_cell_measurement_reflns_used 1866
_cell_measurement_temperature 293(2)
_cell_measurement_theta_max 18.8953
_cell_measurement_theta_min 2.4475
_cell_volume 5085.8(17)
_computing_cell_refinement 'Bruker SMART'
_computing_data_collection 'Bruker SMART'
_computing_data_reduction 'Bruker SAINT'
_computing_molecular_graphics 'SHELXL-2014/7 (Sheldrick, 2014)'
_computing_publication_material 'SHELXL-2014/7 (Sheldrick, 2014)'
_computing_structure_refinement 'SHELXL-2014/7 (Sheldrick, 2014)'
_computing_structure_solution 'SHELXL-2014/7 (Sheldrick, 2014)'
_diffrn_ambient_temperature 293(2)
_diffrn_measured_fraction_theta_full 1.000
_diffrn_measured_fraction_theta_max 1.000
_diffrn_measurement_device_type 'CCD area detector'
_diffrn_measurement_method 'phi and omega scans'
_diffrn_radiation_type MoK\a
_diffrn_radiation_wavelength 0.71073
_diffrn_reflns_av_R_equivalents 0.0712
_diffrn_reflns_av_unetI/netI 0.0889
_diffrn_reflns_Laue_measured_fraction_full 1.000
_diffrn_reflns_Laue_measured_fraction_max 1.000
_diffrn_reflns_limit_h_max 19
_diffrn_reflns_limit_h_min -19
_diffrn_reflns_limit_k_max 23
_diffrn_reflns_limit_k_min -25
_diffrn_reflns_limit_l_max 15
_diffrn_reflns_limit_l_min -17
_diffrn_reflns_number 14133
_diffrn_reflns_point_group_measured_fraction_full 1.000
_diffrn_reflns_point_group_measured_fraction_max 1.000
_diffrn_reflns_theta_full 25.140
_diffrn_reflns_theta_max 25.140
_diffrn_reflns_theta_min 1.554
_diffrn_source 'fine-focus sealed tube'
_exptl_absorpt_coefficient_mu 2.939
_exptl_absorpt_correction_T_max 0.667
_exptl_absorpt_correction_T_min 0.345
_exptl_absorpt_correction_type multi-scan
_exptl_crystal_colour colourless
_exptl_crystal_density_diffrn 1.568
_exptl_crystal_description sheet
_exptl_crystal_F_000 2400
_exptl_crystal_size_max 0.460
_exptl_crystal_size_mid 0.280
_exptl_crystal_size_min 0.150
_refine_diff_density_max 0.343
_refine_diff_density_min -0.430
_refine_diff_density_rms 0.067
_refine_ls_abs_structure_details
;
 Refined as an inversion twin.
;
_refine_ls_abs_structure_Flack -0.01(2)
_refine_ls_extinction_method none
_refine_ls_goodness_of_fit_ref 0.994
_refine_ls_hydrogen_treatment constr
_refine_ls_matrix_type full
_refine_ls_number_parameters 328
_refine_ls_number_reflns 4431
_refine_ls_number_restraints 1
_refine_ls_restrained_S_all 0.994
_refine_ls_R_factor_all 0.0893
_refine_ls_R_factor_gt 0.0410
_refine_ls_shift/su_max 0.001
_refine_ls_shift/su_mean 0.000
_refine_ls_structure_factor_coef Fsqd
_refine_ls_weighting_details 'w=1/[\s^2^(Fo^2^)+(0.0065P)^2^] where P=(Fo^2^+2Fc^2^)/3'
_refine_ls_weighting_scheme calc
_refine_ls_wR_factor_gt 0.0692
_refine_ls_wR_factor_ref 0.0861
_reflns_Friedel_coverage 0.912
_reflns_Friedel_fraction_full 1.000
_reflns_Friedel_fraction_max 1.000
_reflns_number_gt 2784
_reflns_number_total 4431
_reflns_threshold_expression 'I > 2\s(I)'
_cod_data_source_file jo0c00792_si_002.cif
_cod_data_source_block 3ao
_cod_database_code 4038362
_shelx_shelxl_version_number 2014/7
_shelx_space_group_comment
;
The symmetry employed for this shelxl refinement is uniquely defined
by the following loop, which should always be used as a source of
symmetry information in preference to the above space-group names.
They are only intended as comments.
;
_shelx_estimated_absorpt_t_min 0.345
_shelx_estimated_absorpt_t_max 0.667

loop_
_space_group_symop_operation_xyz
'x, y, z'
'-x, -y, z'
'-x, y, z+1/2'
'x, -y, z+1/2'
'x+1/2, y+1/2, z+1/2'
'-x+1/2, -y+1/2, z+1/2'
'-x+1/2, y+1/2, z+1'
'x+1/2, -y+1/2, z+1'

loop_
_atom_site_label
_atom_site_type_symbol
_atom_site_fract_x
_atom_site_fract_y
_atom_site_fract_z
_atom_site_U_iso_or_equiv
_atom_site_adp_type
_atom_site_occupancy
_atom_site_site_symmetry_order
_atom_site_calc_flag
_atom_site_refinement_flags_posn
_atom_site_refinement_flags_adp
_atom_site_refinement_flags_occupancy
_atom_site_disorder_assembly
_atom_site_disorder_group
Se2 Se 0.95533(5) 0.42335(4) 0.48861(5) 0.0545(3) Uani 1 1 d . . . . .
O2 O 0.8341(3) 0.3203(2) 0.5185(5) 0.0631(19) Uani 1 1 d . . . . .
H2A H 0.8008 0.2918 0.5199 0.095 Uiso 1 1 calc R U . . .
N2 N 1.2075(4) 0.2558(4) 0.5200(6) 0.063(2) Uani 1 1 d . . . . .
C22 C 0.9731(5) 0.3366(4) 0.5138(6) 0.045(2) Uani 1 1 d . . . . .
C30 C 1.0519(5) 0.3115(4) 0.5175(6) 0.045(2) Uani 1 1 d . . . . .
C29 C 1.1234(5) 0.3480(4) 0.5075(7) 0.059(3) Uani 1 1 d . . . . .
H29 H 1.1205 0.3915 0.5012 0.071 Uiso 1 1 calc R U . . .
C23 C 0.9074(5) 0.2961(4) 0.5245(6) 0.046(2) Uani 1 1 d . . . . .
C25 C 0.9954(5) 0.2067(4) 0.5397(6) 0.054(3) Uani 1 1 d . . . . .
H25 H 1.0024 0.1635 0.5473 0.065 Uiso 1 1 calc R U . . .
C26 C 1.0634(4) 0.2459(4) 0.5295(6) 0.045(2) Uani 1 1 d . . . . .
C27 C 1.1422(5) 0.2224(4) 0.5300(6) 0.056(2) Uani 1 1 d . . . . .
H27 H 1.1485 0.1793 0.5383 0.067 Uiso 1 1 calc R U . . .
C24 C 0.9205(5) 0.2309(4) 0.5384(6) 0.056(2) Uani 1 1 d . . . . .
H24 H 0.8767 0.2043 0.5468 0.067 Uiso 1 1 calc R U . . .
C28 C 1.1954(5) 0.3184(5) 0.5075(8) 0.075(3) Uani 1 1 d . . . . .
H28 H 1.2407 0.3432 0.4980 0.090 Uiso 1 1 calc R U . . .
Se1 Se 0.06024(5) 0.07569(4) 0.72652(5) 0.0544(3) Uani 1 1 d . . . . .
C9 C 0.0070(5) 0.2637(4) 0.7874(6) 0.050(2) Uani 1 1 d . . . . .
H9 H -0.0394 0.2872 0.7967 0.060 Uiso 1 1 calc R U . . .
C15 C 0.1458(5) 0.1933(4) 0.7603(6) 0.042(2) Uani 1 1 d . . . . .
C10 C 0.0793(5) 0.2929(4) 0.7908(6) 0.053(2) Uani 1 1 d . . . . .
H10 H 0.0820 0.3360 0.8020 0.063 Uiso 1 1 calc R U . . .
C11 C 0.1506(4) 0.2580(4) 0.7773(5) 0.044(2) Uani 1 1 d . . . . .
C8 C 0.0006(5) 0.1994(4) 0.7701(6) 0.048(2) Uani 1 1 d . . . . .
C14 C 0.2196(5) 0.1615(4) 0.7471(7) 0.053(2) Uani 1 1 d . . . . .
H14 H 0.2202 0.1183 0.7366 0.064 Uiso 1 1 calc R U . . .
N1 N 0.2960(4) 0.2573(4) 0.7665(6) 0.062(2) Uani 1 1 d . . . . .
C12 C 0.2270(5) 0.2871(4) 0.7802(6) 0.058(3) Uani 1 1 d . . . . .
H12 H 0.2289 0.3300 0.7925 0.069 Uiso 1 1 calc R U . . .
C7 C 0.0686(5) 0.1625(4) 0.7574(6) 0.043(2) Uani 1 1 d . . . . .
O1 O -0.0715(3) 0.1704(3) 0.7656(5) 0.0640(18) Uani 1 1 d . . . . .
H1A H -0.1074 0.1968 0.7689 0.096 Uiso 1 1 calc R U . . .
C16 C 0.9092(5) 0.4489(4) 0.6032(7) 0.046(2) Uani 1 1 d . . . . .
C21 C 0.9426(6) 0.4320(5) 0.6879(8) 0.066(3) Uani 1 1 d . . . . .
H21 H 0.9873 0.4056 0.6897 0.079 Uiso 1 1 calc R U . . .
C4 C 0.1506(7) -0.0229(7) 0.9959(11) 0.092(4) Uani 1 1 d . . . . .
H4 H 0.1675 -0.0435 1.0496 0.110 Uiso 1 1 calc R U . . .
C1 C 0.1002(5) 0.0377(4) 0.8382(6) 0.049(2) Uani 1 1 d . . . . .
C19 C 0.8447(7) 0.4944(7) 0.7671(10) 0.093(4) Uani 1 1 d . . . . .
H19 H 0.8234 0.5100 0.8223 0.111 Uiso 1 1 calc R U . . .
C3 C 0.1230(8) 0.0373(6) 1.0016(9) 0.104(4) Uani 1 1 d . . . . .
H3 H 0.1215 0.0580 1.0586 0.124 Uiso 1 1 calc R U . . .
C17 C 0.8444(5) 0.4890(5) 0.6021(7) 0.068(3) Uani 1 1 d . . . . .
H17 H 0.8221 0.5012 0.5457 0.081 Uiso 1 1 calc R U . . .
C5 C 0.1539(7) -0.0531(6) 0.9135(10) 0.084(4) Uani 1 1 d . . . . .
H5 H 0.1734 -0.0941 0.9103 0.101 Uiso 1 1 calc R U . . .
C2 C 0.0976(8) 0.0669(5) 0.9228(9) 0.092(4) Uani 1 1 d . . . . .
H2 H 0.0781 0.1078 0.9267 0.110 Uiso 1 1 calc R U . . .
C20 C 0.9094(7) 0.4543(6) 0.7696(9) 0.085(4) Uani 1 1 d . . . . .
H20 H 0.9310 0.4421 0.8265 0.102 Uiso 1 1 calc R U . . .
C13 C 0.2898(5) 0.1943(5) 0.7500(7) 0.064(3) Uani 1 1 d . . . . .
H13 H 0.3371 0.1720 0.7399 0.077 Uiso 1 1 calc R U . . .
C6 C 0.1280(5) -0.0228(5) 0.8335(7) 0.065(3) Uani 1 1 d . . . . .
H6 H 0.1295 -0.0437 0.7767 0.077 Uiso 1 1 calc R U . . .
C18 C 0.8120(7) 0.5114(6) 0.6850(10) 0.092(4) Uani 1 1 d . . . . .
H18 H 0.7678 0.5380 0.6838 0.110 Uiso 1 1 calc R U . . .

loop_
_atom_site_aniso_label
_atom_site_aniso_U_11
_atom_site_aniso_U_22
_atom_site_aniso_U_33
_atom_site_aniso_U_23
_atom_site_aniso_U_13
_atom_site_aniso_U_12
Se2 0.0518(5) 0.0462(6) 0.0653(8) 0.0059(7) 0.0074(5) 0.0036(4)
O2 0.032(3) 0.061(4) 0.096(5) 0.000(4) 0.002(4) -0.001(3)
N2 0.039(4) 0.068(6) 0.083(7) 0.000(5) -0.005(4) 0.008(4)
C22 0.037(5) 0.042(5) 0.055(6) 0.004(5) 0.009(4) -0.003(4)
C30 0.037(5) 0.047(6) 0.052(6) -0.005(5) 0.003(4) -0.001(4)
C29 0.033(5) 0.051(6) 0.092(8) 0.003(6) -0.003(5) 0.001(4)
C23 0.036(5) 0.056(6) 0.045(6) -0.004(5) 0.000(4) -0.010(4)
C25 0.051(6) 0.037(5) 0.074(7) -0.008(5) -0.016(5) 0.001(4)
C26 0.038(5) 0.046(6) 0.051(5) -0.004(5) -0.003(4) 0.001(4)
C27 0.051(6) 0.051(6) 0.065(6) -0.008(5) -0.006(5) 0.008(5)
C24 0.044(5) 0.050(6) 0.072(7) -0.002(5) -0.002(5) -0.015(4)
C28 0.038(5) 0.077(8) 0.110(9) 0.011(8) -0.001(6) -0.007(5)
Se1 0.0501(5) 0.0511(6) 0.0619(8) -0.0044(7) -0.0098(5) -0.0003(4)
C9 0.038(5) 0.043(6) 0.068(7) -0.001(5) -0.003(4) 0.007(4)
C15 0.033(5) 0.051(6) 0.043(5) 0.002(5) 0.000(4) 0.004(4)
C10 0.043(5) 0.049(6) 0.067(7) -0.007(5) -0.001(5) -0.001(4)
C11 0.032(5) 0.054(6) 0.045(5) -0.006(5) -0.003(4) 0.000(4)
C8 0.024(5) 0.066(6) 0.053(6) 0.010(5) 0.000(4) 0.002(4)
C14 0.035(5) 0.050(6) 0.074(7) -0.001(5) -0.003(5) 0.008(4)
N1 0.031(4) 0.069(6) 0.085(7) -0.006(5) -0.005(4) 0.003(4)
C12 0.041(6) 0.058(7) 0.075(7) -0.002(5) -0.003(5) -0.011(5)
C7 0.031(5) 0.051(6) 0.048(6) -0.001(5) -0.002(4) 0.000(4)
O1 0.033(3) 0.058(4) 0.100(5) 0.005(4) 0.005(4) -0.001(3)
C16 0.031(5) 0.042(5) 0.066(7) 0.001(5) -0.001(4) -0.008(4)
C21 0.054(6) 0.070(7) 0.073(7) 0.004(7) -0.003(6) 0.005(5)
C4 0.109(9) 0.093(11) 0.074(10) 0.023(10) -0.011(8) -0.011(7)
C1 0.042(5) 0.056(7) 0.048(6) 0.002(5) -0.003(4) 0.000(4)
C19 0.083(10) 0.108(12) 0.088(11) -0.039(10) 0.019(8) -0.014(8)
C3 0.165(13) 0.088(10) 0.057(9) 0.001(8) -0.019(9) -0.005(9)
C17 0.057(6) 0.076(8) 0.070(8) 0.009(6) 0.008(6) 0.016(5)
C5 0.086(9) 0.065(8) 0.102(10) 0.023(8) 0.003(8) 0.014(6)
C2 0.150(12) 0.060(8) 0.066(8) -0.005(7) 0.000(8) 0.012(7)
C20 0.074(8) 0.110(11) 0.072(9) 0.008(8) -0.012(7) -0.025(7)
C13 0.038(6) 0.068(7) 0.086(8) -0.009(7) 0.002(6) 0.013(5)
C6 0.058(6) 0.058(7) 0.078(8) 0.000(6) 0.002(6) 0.005(5)
C18 0.079(9) 0.092(10) 0.104(11) -0.018(9) 0.013(9) 0.027(7)

loop_
_atom_type_symbol
_atom_type_description
_atom_type_scat_dispersion_real
_atom_type_scat_dispersion_imag
_atom_type_scat_source
C C 0.0033 0.0016 'International Tables Vol C Tables 4.2.6.8 and 6.1.1.4'
H H 0.0000 0.0000 'International Tables Vol C Tables 4.2.6.8 and 6.1.1.4'
N N 0.0061 0.0033 'International Tables Vol C Tables 4.2.6.8 and 6.1.1.4'
O O 0.0106 0.0060 'International Tables Vol C Tables 4.2.6.8 and 6.1.1.4'
Se Se -0.0929 2.2259 'International Tables Vol C Tables 4.2.6.8 and 6.1.1.4'

loop_
_geom_angle_atom_site_label_1
_geom_angle_atom_site_label_2
_geom_angle_atom_site_label_3
_geom_angle
_geom_angle_site_symmetry_1
_geom_angle_site_symmetry_3
_geom_angle_publ_flag
C16 Se2 C22 100.1(4) . . ?
C27 N2 C28 115.0(8) . . ?
C23 C22 C30 119.2(8) . . ?
C23 C22 Se2 119.6(6) . . ?
C30 C22 Se2 121.1(6) . . ?
C22 C30 C26 120.0(7) . . ?
C22 C30 C29 124.3(8) . . ?
C26 C30 C29 115.7(7) . . ?
C28 C29 C30 119.0(8) . . ?
O2 C23 C22 118.3(8) . . ?
O2 C23 C24 121.9(7) . . ?
C22 C23 C24 119.8(8) . . ?
C24 C25 C26 120.9(8) . . ?
C27 C26 C25 122.6(8) . . ?
C27 C26 C30 118.4(7) . . ?
C25 C26 C30 119.0(7) . . ?
N2 C27 C26 125.8(9) . . ?
C25 C24 C23 121.1(8) . . ?
C29 C28 N2 126.0(9) . . ?
C7 Se1 C1 100.8(4) . . ?
C10 C9 C8 121.6(8) . . ?
C11 C15 C14 116.3(7) . . ?
C11 C15 C7 120.1(7) . . ?
C14 C15 C7 123.6(8) . . ?
C9 C10 C11 120.0(8) . . ?
C15 C11 C12 119.1(7) . . ?
C15 C11 C10 119.5(7) . . ?
C12 C11 C10 121.4(8) . . ?
O1 C8 C7 117.5(8) . . ?
O1 C8 C9 121.6(7) . . ?
C7 C8 C9 120.9(8) . . ?
C13 C14 C15 119.7(8) . . ?
C12 N1 C13 115.3(7) . . ?
N1 C12 C11 124.4(9) . . ?
C8 C7 C15 117.9(7) . . ?
C8 C7 Se1 121.1(6) . . ?
C15 C7 Se1 120.8(6) . . ?
C17 C16 C21 119.1(9) . . ?
C17 C16 Se2 119.0(8) . . ?
C21 C16 Se2 121.7(7) . . ?
C20 C21 C16 119.8(9) . . ?
C5 C4 C3 120.9(13) . . ?
C2 C1 C6 118.7(9) . . ?
C2 C1 Se1 123.0(8) . . ?
C6 C1 Se1 118.2(8) . . ?
C18 C19 C20 120.3(12) . . ?
C4 C3 C2 119.2(13) . . ?
C16 C17 C18 120.4(10) . . ?
C4 C5 C6 119.7(11) . . ?
C3 C2 C1 121.5(10) . . ?
C19 C20 C21 120.3(12) . . ?
C14 C13 N1 125.0(8) . . ?
C1 C6 C5 120.1(10) . . ?
C19 C18 C17 120.2(11) . . ?

loop_
_geom_bond_atom_site_label_1
_geom_bond_atom_site_label_2
_geom_bond_distance
_geom_bond_site_symmetry_2
_geom_bond_publ_flag
Se2 C16 1.897(9) . ?
Se2 C22 1.902(8) . ?
O2 C23 1.327(9) . ?
N2 C27 1.307(10) . ?
N2 C28 1.356(10) . ?
C22 C23 1.400(10) . ?
C22 C30 1.415(10) . ?
C30 C26 1.419(10) . ?
C30 C29 1.428(11) . ?
C29 C28 1.354(11) . ?
C23 C24 1.417(11) . ?
C25 C24 1.349(11) . ?
C25 C26 1.412(10) . ?
C26 C27 1.404(10) . ?
Se1 C7 1.903(8) . ?
Se1 C1 1.916(9) . ?
C9 C10 1.355(10) . ?
C9 C8 1.394(10) . ?
C15 C11 1.399(10) . ?
C15 C14 1.414(10) . ?
C15 C7 1.442(10) . ?
C10 C11 1.413(10) . ?
C11 C12 1.413(10) . ?
C8 O1 1.349(9) . ?
C8 C7 1.389(10) . ?
C14 C13 1.360(11) . ?
N1 C12 1.327(10) . ?
N1 C13 1.363(10) . ?
C16 C17 1.373(11) . ?
C16 C21 1.387(12) . ?
C21 C20 1.383(14) . ?
C4 C5 1.349(16) . ?
C4 C3 1.362(14) . ?
C1 C2 1.366(13) . ?
C1 C6 1.369(11) . ?
C19 C18 1.349(15) . ?
C19 C20 1.374(16) . ?
C3 C2 1.364(16) . ?
C17 C18 1.393(14) . ?
C5 C6 1.387(13) . ?

loop_
_geom_torsion_atom_site_label_1
_geom_torsion_atom_site_label_2
_geom_torsion_atom_site_label_3
_geom_torsion_atom_site_label_4
_geom_torsion
_geom_torsion_site_symmetry_1
_geom_torsion_site_symmetry_2
_geom_torsion_site_symmetry_3
_geom_torsion_site_symmetry_4
_geom_torsion_publ_flag
C23 C22 C30 C26 1.7(13) . . . . ?
Se2 C22 C30 C26 -175.3(7) . . . . ?
C23 C22 C30 C29 -180.0(9) . . . . ?
Se2 C22 C30 C29 3.0(12) . . . . ?
C22 C30 C29 C28 -176.6(10) . . . . ?
C26 C30 C29 C28 1.8(13) . . . . ?
C30 C22 C23 O2 -178.3(8) . . . . ?
Se2 C22 C23 O2 -1.3(11) . . . . ?
C30 C22 C23 C24 -0.3(12) . . . . ?
Se2 C22 C23 C24 176.7(7) . . . . ?
C24 C25 C26 C27 -179.7(8) . . . . ?
C24 C25 C26 C30 -0.2(13) . . . . ?
C22 C30 C26 C27 178.1(8) . . . . ?
C29 C30 C26 C27 -0.4(12) . . . . ?
C22 C30 C26 C25 -1.4(13) . . . . ?
C29 C30 C26 C25 -179.9(8) . . . . ?
C28 N2 C27 C26 -0.4(14) . . . . ?
C25 C26 C27 N2 179.2(9) . . . . ?
C30 C26 C27 N2 -0.3(14) . . . . ?
C26 C25 C24 C23 1.6(13) . . . . ?
O2 C23 C24 C25 176.6(8) . . . . ?
C22 C23 C24 C25 -1.3(13) . . . . ?
C30 C29 C28 N2 -2.9(17) . . . . ?
C27 N2 C28 C29 2.1(16) . . . . ?
C8 C9 C10 C11 -0.4(13) . . . . ?
C14 C15 C11 C12 0.0(12) . . . . ?
C7 C15 C11 C12 179.7(8) . . . . ?
C14 C15 C11 C10 179.8(8) . . . . ?
C7 C15 C11 C10 -0.5(13) . . . . ?
C9 C10 C11 C15 0.1(13) . . . . ?
C9 C10 C11 C12 179.8(8) . . . . ?
C10 C9 C8 O1 -179.1(8) . . . . ?
C10 C9 C8 C7 1.1(14) . . . . ?
C11 C15 C14 C13 -1.0(13) . . . . ?
C7 C15 C14 C13 179.3(9) . . . . ?
C13 N1 C12 C11 -0.9(14) . . . . ?
C15 C11 C12 N1 1.0(14) . . . . ?
C10 C11 C12 N1 -178.8(9) . . . . ?
O1 C8 C7 C15 178.8(8) . . . . ?
C9 C8 C7 C15 -1.5(12) . . . . ?
O1 C8 C7 Se1 4.1(11) . . . . ?
C9 C8 C7 Se1 -176.2(7) . . . . ?
C11 C15 C7 C8 1.2(12) . . . . ?
C14 C15 C7 C8 -179.1(8) . . . . ?
C11 C15 C7 Se1 175.9(6) . . . . ?
C14 C15 C7 Se1 -4.4(12) . . . . ?
C22 Se2 C16 C17 -138.0(7) . . . . ?
C22 Se2 C16 C21 46.8(8) . . . . ?
C17 C16 C21 C20 1.5(14) . . . . ?
Se2 C16 C21 C20 176.7(8) . . . . ?
C5 C4 C3 C2 1(2) . . . . ?
C21 C16 C17 C18 -1.1(14) . . . . ?
Se2 C16 C17 C18 -176.4(8) . . . . ?
C3 C4 C5 C6 -1(2) . . . . ?
C4 C3 C2 C1 -1(2) . . . . ?
C6 C1 C2 C3 1.0(18) . . . . ?
Se1 C1 C2 C3 176.7(10) . . . . ?
C18 C19 C20 C21 1(2) . . . . ?
C16 C21 C20 C19 -1.6(17) . . . . ?
C15 C14 C13 N1 1.1(16) . . . . ?
C12 N1 C13 C14 -0.2(16) . . . . ?
C2 C1 C6 C5 -0.9(14) . . . . ?
Se1 C1 C6 C5 -176.9(7) . . . . ?
C4 C5 C6 C1 0.8(16) . . . . ?
C20 C19 C18 C17 -1(2) . . . . ?
C16 C17 C18 C19 0.8(18) . . . . ?
